data_1503347
loop_
_publ_author_name
'Balaji, Ganapathy'
'Phua, Dazril Izrar'
'Shim, Wong Low'
'Valiyaveettil, Suresh'

_publ_section_title
;
 Synthesis and characterization of unsymmetric indolodithienopyrrole and
 extended diindolodithienopyrrole.
;
_journal_issue 2
_journal_name_full 'Organic letters'
_journal_page_first 232
_journal_page_last 235
_journal_paper_doi 10.1021/ol902528b
_journal_volume 12
_journal_year 2010
_chemical_formula_sum 'C22.75 H18 Cl0.5 N2 S2'
_chemical_formula_weight 401.24
_chemical_name_systematic
; 
 ? 
;
_space_group_IT_number 15
_symmetry_cell_setting monoclinic
_symmetry_space_group_name_Hall '-C 2yc'
_symmetry_space_group_name_H-M 'C 1 2/c 1'
_atom_sites_solution_hydrogens geom
_atom_sites_solution_primary direct
_atom_sites_solution_secondary difmap
_audit_creation_method SHELXL-97
_cell_angle_alpha 90.00
_cell_angle_beta 99.7000(10)
_cell_angle_gamma 90.00
_cell_formula_units_Z 8
_cell_length_a 29.2045(15)
_cell_length_b 13.3826(7)
_cell_length_c 11.4733(6)
_cell_measurement_reflns_used 4074
_cell_measurement_temperature 223(2)
_cell_measurement_theta_max 25.47
_cell_measurement_theta_min 2.37
_cell_volume 4420.0(4)
_computing_cell_refinement 'Bruker SMART'
_computing_data_collection 'Bruker SMART'
_computing_data_reduction 'Bruker SAINT'
_computing_molecular_graphics 'Bruker SHELXTL'
_computing_publication_material 'Bruker SHELXTL'
_computing_structure_refinement 'SHELXL-97 (Sheldrick, 1997)'
_computing_structure_solution 'SHELXS-97 (Sheldrick, 1990)'
_diffrn_ambient_temperature 223(2)
_diffrn_measured_fraction_theta_full 0.999
_diffrn_measured_fraction_theta_max 0.999
_diffrn_measurement_device_type 'CCD area detector'
_diffrn_measurement_method 'phi and omega scans'
_diffrn_radiation_monochromator graphite
_diffrn_radiation_source 'fine-focus sealed tube'
_diffrn_radiation_type MoK\a
_diffrn_radiation_wavelength 0.71073
_diffrn_reflns_av_R_equivalents 0.0295
_diffrn_reflns_av_sigmaI/netI 0.0353
_diffrn_reflns_limit_h_max 33
_diffrn_reflns_limit_h_min -37
_diffrn_reflns_limit_k_max 17
_diffrn_reflns_limit_k_min -11
_diffrn_reflns_limit_l_max 14
_diffrn_reflns_limit_l_min -14
_diffrn_reflns_number 15417
_diffrn_reflns_theta_full 27.50
_diffrn_reflns_theta_max 27.50
_diffrn_reflns_theta_min 2.37
_exptl_absorpt_coefficient_mu 0.310
_exptl_absorpt_correction_T_max 0.9696
_exptl_absorpt_correction_T_min 0.8912
_exptl_absorpt_correction_type multi-scan
_exptl_absorpt_process_details 'Sadabs, (Sheldrick 2001)'
_exptl_crystal_colour Colourless
_exptl_crystal_density_diffrn 1.206
_exptl_crystal_density_meas ?
_exptl_crystal_density_method 'not measured'
_exptl_crystal_description Block
_exptl_crystal_F_000 1672
_exptl_crystal_size_max 0.38
_exptl_crystal_size_mid 0.26
_exptl_crystal_size_min 0.10
_refine_diff_density_max 0.865
_refine_diff_density_min -0.366
_refine_diff_density_rms 0.101
_refine_ls_extinction_method none
_refine_ls_goodness_of_fit_ref 1.101
_refine_ls_hydrogen_treatment constr
_refine_ls_matrix_type full
_refine_ls_number_parameters 263
_refine_ls_number_reflns 5077
_refine_ls_number_restraints 11
_refine_ls_restrained_S_all 1.101
_refine_ls_R_factor_all 0.0800
_refine_ls_R_factor_gt 0.0696
_refine_ls_shift/su_max 0.000
_refine_ls_shift/su_mean 0.000
_refine_ls_structure_factor_coef Fsqd
_refine_ls_weighting_details 'calc w=1/[\s^2^(Fo^2^)+(0.1252P)^2^+4.0741P] where P=(Fo^2^+2Fc^2^)/3'
_refine_ls_weighting_scheme calc
_refine_ls_wR_factor_gt 0.2045
_refine_ls_wR_factor_ref 0.2147
_reflns_number_gt 4198
_reflns_number_total 5077
_reflns_threshold_expression >2sigma(I)
_cod_data_source_file ol902528b_si_002.cif
_cod_data_source_block 9105
_cod_depositor_comments
;
The following automatic conversions were performed:

'_symmetry_cell_setting' value 'Monoclinic' changed to 'monoclinic'
according to /home/saulius/struct/CIF-dictionaries/cif_core.dic
dictionary named 'cif_core.dic' version 2.4.2 from
2011-04-26.

'_exptl_absorpt_correction_type' value 'Multi-scan'
changed to 'multi-scan' according to
/home/saulius/struct/CIF-dictionaries/cif_core.dic dictionary named
'cif_core.dic' version 2.4.2 from 2011-04-26.

Automatic conversion script
Id: cif_fix_values 1715 2011-07-08 13:25:40Z adriana 

The following automatic conversions were performed:

'_exptl_crystal_density_meas' value 'Not Measured' was changed to '?'
- the value is perceived as not measured.

Automatic conversion script
Id: cif_fix_values 3008 2015-01-20 13:52:24Z robertas 
;
_cod_original_sg_symbol_H-M C2/c
_cod_original_formula_sum 'C22.75 H18 Cl0.50 N2 S2'
_cod_database_code 1503347

loop_
_symmetry_equiv_pos_as_xyz
'x, y, z'
'-x, y, -z+1/2'
'x+1/2, y+1/2, z'
'-x+1/2, y+1/2, -z+1/2'
'-x, -y, -z'
'x, -y, z-1/2'
'-x+1/2, -y+1/2, -z'
'x+1/2, -y+1/2, z-1/2'

loop_
_atom_site_label
_atom_site_type_symbol
_atom_site_fract_x
_atom_site_fract_y
_atom_site_fract_z
_atom_site_U_iso_or_equiv
_atom_site_adp_type
_atom_site_occupancy
_atom_site_symmetry_multiplicity
_atom_site_calc_flag
_atom_site_refinement_flags
_atom_site_disorder_assembly
_atom_site_disorder_group
S1 S 0.29309(3) 0.32402(5) 0.10191(6) 0.0458(2) Uani 1 1 d . . .
S2 S 0.17264(2) 0.20250(5) 0.17470(5) 0.0417(2) Uani 1 1 d . . .
N1 N 0.29104(7) 0.16434(16) 0.37747(19) 0.0375(5) Uani 1 1 d . . .
N2 N 0.19244(7) 0.07297(16) 0.47929(17) 0.0353(5) Uani 1 1 d . . .
C1 C 0.34907(11) 0.3169(2) 0.1807(3) 0.0502(7) Uani 1 1 d . . .
H1 H 0.3745 0.3492 0.1566 0.060 Uiso 1 1 calc R . .
C2 C 0.35292(10) 0.2603(2) 0.2809(3) 0.0452(6) Uani 1 1 d . . .
H2 H 0.3807 0.2488 0.3339 0.054 Uiso 1 1 calc R . .
C3 C 0.30861(9) 0.22147(19) 0.2930(2) 0.0384(5) Uani 1 1 d . . .
C4 C 0.27288(9) 0.24819(19) 0.2037(2) 0.0375(5) Uani 1 1 d . . .
C5 C 0.23168(9) 0.20649(19) 0.2313(2) 0.0365(5) Uani 1 1 d . . .
C6 C 0.24373(9) 0.15601(18) 0.3383(2) 0.0348(5) Uani 1 1 d . . .
C7 C 0.20388(8) 0.11661(18) 0.3786(2) 0.0345(5) Uani 1 1 d . . .
C8 C 0.16395(9) 0.1337(2) 0.2978(2) 0.0374(5) Uani 1 1 d . . .
C9 C 0.12530(9) 0.0981(2) 0.3465(2) 0.0405(6) Uani 1 1 d . . .
C10 C 0.07746(10) 0.0954(3) 0.3086(3) 0.0575(8) Uani 1 1 d . . .
H10 H 0.0643 0.1194 0.2334 0.069 Uiso 1 1 calc R . .
C11 C 0.04975(12) 0.0566(4) 0.3838(3) 0.0800(13) Uani 1 1 d . . .
H11 H 0.0174 0.0541 0.3591 0.096 Uiso 1 1 calc R . .
C12 C 0.06889(12) 0.0208(3) 0.4957(3) 0.0732(11) Uani 1 1 d . . .
H12 H 0.0491 -0.0056 0.5446 0.088 Uiso 1 1 calc R . .
C13 C 0.11627(10) 0.0233(2) 0.5364(3) 0.0488(7) Uani 1 1 d . . .
H13 H 0.1289 0.0004 0.6125 0.059 Uiso 1 1 calc R . .
C14 C 0.14444(9) 0.06119(19) 0.4602(2) 0.0371(5) Uani 1 1 d . . .
C15 C 0.31845(9) 0.10208(19) 0.4637(2) 0.0375(5) Uani 1 1 d . . .
C16 C 0.34650(13) 0.1445(3) 0.5582(3) 0.0656(10) Uani 1 1 d . . .
H16 H 0.3487 0.2144 0.5651 0.079 Uiso 1 1 calc R . .
C17 C 0.37184(17) 0.0835(3) 0.6443(4) 0.0886(14) Uani 1 1 d . . .
H17 H 0.3909 0.1123 0.7099 0.106 Uiso 1 1 calc R . .
C18 C 0.36900(14) -0.0186(3) 0.6334(4) 0.0721(10) Uani 1 1 d . . .
H18 H 0.3862 -0.0596 0.6915 0.087 Uiso 1 1 calc R . .
C19 C 0.34148(14) -0.0601(3) 0.5393(4) 0.0688(10) Uani 1 1 d . . .
H19 H 0.3395 -0.1301 0.5325 0.083 Uiso 1 1 calc R . .
C20 C 0.31598(11) -0.0001(2) 0.4520(3) 0.0535(7) Uani 1 1 d . . .
H20 H 0.2973 -0.0292 0.3860 0.064 Uiso 1 1 calc R . .
C21 C 0.22326(9) 0.0509(2) 0.5896(2) 0.0406(6) Uani 1 1 d . . .
H21A H 0.2055 0.0498 0.6539 0.061 Uiso 1 1 calc R . .
H21B H 0.2471 0.1019 0.6048 0.061 Uiso 1 1 calc R . .
H21C H 0.2377 -0.0138 0.5838 0.061 Uiso 1 1 calc R . .
C1S C 0.4917(11) 0.145(2) -0.133(3) 0.162(12) Uiso 0.25 1 d PD A -1
H1SA H 0.4779 0.0974 -0.1923 0.244 Uiso 0.25 1 calc PR A -1
H1SB H 0.5189 0.1156 -0.0850 0.244 Uiso 0.25 1 calc PR A -1
H1SC H 0.5006 0.2048 -0.1711 0.244 Uiso 0.25 1 calc PR A -1
C2S C 0.4559(8) 0.173(2) -0.053(2) 0.136(10) Uiso 0.25 1 d PD A -1
H2SA H 0.4499 0.1101 -0.0134 0.163 Uiso 0.25 1 calc PR A -1
H2SB H 0.4272 0.1878 -0.1075 0.163 Uiso 0.25 1 calc PR A -1
C3S C 0.4593(11) 0.254(2) 0.045(2) 0.168(16) Uiso 0.25 1 d PD A -1
H3SA H 0.4624 0.3169 0.0033 0.202 Uiso 0.25 1 calc PR A -1
H3SB H 0.4283 0.2558 0.0667 0.202 Uiso 0.25 1 calc PR A -1
C4S C 0.4924(10) 0.265(3) 0.162(2) 0.184(15) Uiso 0.25 1 d PD A -1
H4SA H 0.5166 0.3096 0.1429 0.220 Uiso 0.25 1 calc PR A -1
H4SB H 0.5071 0.1991 0.1741 0.220 Uiso 0.25 1 calc PR A -1
C5S C 0.4863(13) 0.297(2) 0.2861(19) 0.178(15) Uiso 0.25 1 d PD A -1
H5SA H 0.4527 0.2947 0.2848 0.214 Uiso 0.25 1 calc PR A -1
H5SB H 0.4945 0.3682 0.2899 0.214 Uiso 0.25 1 calc PR A -1
C6S C 0.508(2) 0.256(5) 0.409(3) 0.27(3) Uiso 0.25 1 d PD A -1
H6SA H 0.4998 0.3001 0.4700 0.399 Uiso 0.25 1 calc PR A -1
H6SB H 0.5410 0.2519 0.4155 0.399 Uiso 0.25 1 calc PR A -1
H6SC H 0.4951 0.1899 0.4192 0.399 Uiso 0.25 1 calc PR A -1
C7S C 0.5087(5) 0.219(2) -0.006(4) 0.215(19) Uiso 0.25 1 d PD B -2
H7SA H 0.5153 0.2183 -0.0868 0.258 Uiso 0.25 1 calc PR B -2
H7SB H 0.5233 0.2786 0.0331 0.258 Uiso 0.25 1 calc PR B -2
Cl1 Cl 0.5349(4) 0.1139(10) 0.0678(11) 0.207(5) Uiso 0.25 1 d PD B -2
Cl2 Cl 0.4485(4) 0.2298(10) -0.0135(13) 0.183(4) Uiso 0.25 1 d PD B -2

loop_
_atom_site_aniso_label
_atom_site_aniso_U_11
_atom_site_aniso_U_22
_atom_site_aniso_U_33
_atom_site_aniso_U_23
_atom_site_aniso_U_13
_atom_site_aniso_U_12
S1 0.0537(4) 0.0470(4) 0.0397(4) 0.0082(3) 0.0160(3) -0.0051(3)
S2 0.0407(4) 0.0550(4) 0.0294(3) 0.0078(3) 0.0058(3) -0.0002(3)
N1 0.0383(11) 0.0387(11) 0.0356(11) 0.0050(9) 0.0061(8) -0.0032(9)
N2 0.0418(11) 0.0371(11) 0.0282(10) 0.0019(8) 0.0092(8) -0.0008(9)
C1 0.0517(16) 0.0492(16) 0.0521(17) 0.0019(13) 0.0157(13) -0.0104(13)
C2 0.0424(14) 0.0454(15) 0.0482(15) -0.0005(12) 0.0093(11) -0.0073(12)
C3 0.0437(13) 0.0367(13) 0.0356(12) 0.0012(10) 0.0092(10) -0.0030(11)
C4 0.0460(14) 0.0358(12) 0.0323(12) 0.0018(9) 0.0116(10) -0.0040(10)
C5 0.0412(13) 0.0394(13) 0.0291(12) 0.0012(9) 0.0069(10) 0.0003(10)
C6 0.0387(12) 0.0347(12) 0.0314(12) 0.0013(9) 0.0071(9) -0.0004(10)
C7 0.0414(13) 0.0351(12) 0.0278(11) -0.0002(9) 0.0084(9) 0.0001(10)
C8 0.0399(13) 0.0461(14) 0.0271(11) -0.0001(10) 0.0084(9) -0.0011(11)
C9 0.0415(13) 0.0484(14) 0.0326(12) -0.0013(11) 0.0096(10) -0.0018(11)
C10 0.0413(15) 0.089(2) 0.0421(16) 0.0121(15) 0.0080(12) -0.0014(15)
C11 0.0394(16) 0.139(4) 0.063(2) 0.026(2) 0.0125(15) -0.003(2)
C12 0.0499(18) 0.114(3) 0.061(2) 0.024(2) 0.0241(16) -0.0077(19)
C13 0.0494(15) 0.0588(18) 0.0412(14) 0.0087(13) 0.0163(12) -0.0016(13)
C14 0.0407(13) 0.0390(13) 0.0331(12) -0.0013(10) 0.0109(10) 0.0002(10)
C15 0.0371(12) 0.0396(13) 0.0358(13) 0.0019(10) 0.0059(10) 0.0007(10)
C16 0.081(2) 0.0464(17) 0.058(2) -0.0100(15) -0.0187(17) 0.0083(16)
C17 0.103(3) 0.082(3) 0.063(2) -0.005(2) -0.036(2) 0.015(2)
C18 0.075(2) 0.070(2) 0.066(2) 0.0211(18) -0.0055(19) 0.0162(19)
C19 0.076(2) 0.0429(17) 0.083(3) 0.0152(17) 0.0009(19) 0.0039(16)
C20 0.0580(18) 0.0406(15) 0.0578(18) -0.0001(13) -0.0022(14) -0.0030(13)
C21 0.0465(14) 0.0465(14) 0.0289(12) 0.0020(10) 0.0064(10) -0.0014(11)

loop_
_atom_type_symbol
_atom_type_description
_atom_type_scat_dispersion_real
_atom_type_scat_dispersion_imag
_atom_type_scat_source
C C 0.0033 0.0016 'International Tables Vol C Tables 4.2.6.8 and 6.1.1.4'
H H 0.0000 0.0000 'International Tables Vol C Tables 4.2.6.8 and 6.1.1.4'
N N 0.0061 0.0033 'International Tables Vol C Tables 4.2.6.8 and 6.1.1.4'
S S 0.1246 0.1234 'International Tables Vol C Tables 4.2.6.8 and 6.1.1.4'
Cl Cl 0.1484 0.1585 'International Tables Vol C Tables 4.2.6.8 and 6.1.1.4'

loop_
_geom_angle_atom_site_label_1
_geom_angle_atom_site_label_2
_geom_angle_atom_site_label_3
_geom_angle
C4 S1 C1 90.86(13)
C5 S2 C8 89.09(12)
C6 N1 C3 106.4(2)
C6 N1 C15 126.1(2)
C3 N1 C15 124.7(2)
C7 N2 C14 107.2(2)
C7 N2 C21 127.6(2)
C14 N2 C21 125.0(2)
C2 C1 S1 114.0(2)
C1 C2 C3 109.7(3)
C4 C3 N1 109.6(2)
C4 C3 C2 114.8(2)
N1 C3 C2 135.5(2)
C3 C4 C5 107.3(2)
C3 C4 S1 110.65(19)
C5 C4 S1 141.9(2)
C6 C5 C4 106.9(2)
C6 C5 S2 113.68(19)
C4 C5 S2 139.4(2)
N1 C6 C5 109.7(2)
N1 C6 C7 138.6(2)
C5 C6 C7 111.5(2)
C8 C7 N2 109.5(2)
C8 C7 C6 111.4(2)
N2 C7 C6 138.8(2)
C7 C8 C9 108.5(2)
C7 C8 S2 114.23(19)
C9 C8 S2 136.8(2)
C10 C9 C14 119.8(2)
C10 C9 C8 135.0(3)
C14 C9 C8 105.2(2)
C11 C10 C9 118.6(3)
C10 C11 C12 121.2(3)
C13 C12 C11 121.7(3)
C12 C13 C14 117.3(3)
N2 C14 C13 128.9(2)
N2 C14 C9 109.6(2)
C13 C14 C9 121.4(2)
C16 C15 C20 120.3(3)
C16 C15 N1 119.8(3)
C20 C15 N1 119.8(2)
C15 C16 C17 119.6(3)
C18 C17 C16 120.1(4)
C19 C18 C17 120.0(3)
C18 C19 C20 120.6(3)
C15 C20 C19 119.3(3)
C1S C2S C3S 128.8(11)
C4S C3S C2S 131.1(12)
C3S C4S C5S 133.9(13)
C4S C5S C6S 131.3(12)
Cl1 C7S Cl2 116.5(12)

loop_
_geom_bond_atom_site_label_1
_geom_bond_atom_site_label_2
_geom_bond_distance
S1 C4 1.725(2)
S1 C1 1.732(3)
S2 C5 1.738(3)
S2 C8 1.740(3)
N1 C6 1.383(3)
N1 C3 1.399(3)
N1 C15 1.431(3)
N2 C7 1.385(3)
N2 C14 1.391(3)
N2 C21 1.455(3)
C1 C2 1.366(4)
C2 C3 1.423(4)
C3 C4 1.380(4)
C4 C5 1.410(3)
C5 C6 1.393(3)
C6 C7 1.424(3)
C7 C8 1.381(3)
C8 C9 1.423(3)
C9 C10 1.392(4)
C9 C14 1.419(4)
C10 C11 1.379(5)
C11 C12 1.396(5)
C12 C13 1.384(5)
C13 C14 1.393(4)
C15 C16 1.367(4)
C15 C20 1.375(4)
C16 C17 1.394(5)
C17 C18 1.373(6)
C18 C19 1.353(6)
C19 C20 1.397(5)
C1S C2S 1.547(10)
C2S C3S 1.556(9)
C3S C4S 1.522(10)
C4S C5S 1.528(10)
C5S C6S 1.545(10)
C7S Cl1 1.747(5)
C7S Cl2 1.752(5)
